data_4342016
loop_
_publ_author_name
'Zhang, Xian-Ming'
'Hou, Juan-Juan'
'Guo, Cai-Hong'
'Li, Chun-Fang'

_publ_section_title
;
 A new class of cuprous bromide cluster-based hybrid materials: direct
 observation of the stepwise replacement of hydrogen bonds by coordination
 bonds.
;
_journal_issue 2
_journal_name_full 'Inorganic chemistry'
_journal_page_first 554
_journal_page_last 559
_journal_paper_doi 10.1021/ic5024168
_journal_volume 54
_journal_year 2015
_chemical_formula_moiety '0.5(C48 Br12 Cu10.35 N16)'
_chemical_formula_sum 'C24 Br6 Cu5.27 N8'
_chemical_formula_weight 1214.88
_chemical_name_systematic
;
 ? 
;
_space_group_crystal_system cubic
_space_group_IT_number 229
_space_group_name_Hall '-I 4 2 3'
_space_group_name_H-M_alt 'I m -3 m'
_symmetry_space_group_name_Hall '-I 4 2 3'
_symmetry_space_group_name_H-M 'I m -3 m'
_atom_sites_solution_hydrogens none
_atom_sites_solution_primary direct
_atom_sites_solution_secondary difmap
_audit_creation_date 2013-12-19
_audit_creation_method
;
  Olex2 1.2
  (compiled 2012.05.09 svn.r2324, GUI svn.r4230)
;
_cell_angle_alpha 90.00
_cell_angle_beta 90.00
_cell_angle_gamma 90.00
_cell_formula_units_Z 2
_cell_length_a 13.4786(3)
_cell_length_b 13.4786(3)
_cell_length_c 13.4786(3)
_cell_measurement_reflns_used 2263
_cell_measurement_temperature 298(2)
_cell_measurement_theta_max 25.262
_cell_measurement_theta_min 3.022
_cell_volume 2448.69(9)
_computing_molecular_graphics
;
O. V. Dolomanov, L. J. Bourhis, R. J. Gildea, J. A. K. Howard and H. Puschmann,
OLEX2: a complete structure solution, refinement and analysis program.
J. Appl. Cryst. (2009). 42, 339-341.
;
_computing_publication_material
;
O. V. Dolomanov, L. J. Bourhis, R. J. Gildea, J. A. K. Howard and H. Puschmann,
OLEX2: a complete structure solution, refinement and analysis program.
J. Appl. Cryst. (2009). 42, 339-341.
;
_computing_structure_refinement
;
XL, G.M. Sheldrick, Acta Cryst.
(2008). A64, 112-122
;
_computing_structure_solution
;
XS, G.M. Sheldrick, Acta Cryst.
(2008). A64, 112-122
;
_diffrn_ambient_temperature 298.15
_diffrn_measured_fraction_theta_full 0.986
_diffrn_measured_fraction_theta_max 0.986
_diffrn_radiation_monochromator graphite
_diffrn_radiation_type MoK\a
_diffrn_radiation_wavelength 0.71073
_diffrn_reflns_av_R_equivalents 0.0382
_diffrn_reflns_av_unetI/netI 0.0169
_diffrn_reflns_limit_h_max 17
_diffrn_reflns_limit_h_min -18
_diffrn_reflns_limit_k_max 17
_diffrn_reflns_limit_k_min -13
_diffrn_reflns_limit_l_max 17
_diffrn_reflns_limit_l_min -17
_diffrn_reflns_number 8873
_diffrn_reflns_theta_full 28.62
_diffrn_reflns_theta_max 28.62
_diffrn_reflns_theta_min 2.14
_diffrn_source 'fine-focus sealed tube'
_exptl_absorpt_coefficient_mu 7.167
_exptl_absorpt_correction_T_max 1
_exptl_absorpt_correction_T_min 0.508882
_exptl_absorpt_correction_type multi-scan
_exptl_absorpt_process_details
;
? was used for absorption correction.
R(int) was 0.1345 before and 0.0282 after correction.
The Ratio of minimum to maximum transmission is 0.5089.
The \l/2 correction factor is 0.0015.
;
_exptl_crystal_density_diffrn 1.648
_exptl_crystal_density_method 'not measured'
_exptl_crystal_F_000 1126
_platon_squeeze_details
;
;
_refine_diff_density_max 1.273
_refine_diff_density_min -1.202
_refine_diff_density_rms 0.212
_refine_ls_extinction_method none
_refine_ls_goodness_of_fit_ref 1.242
_refine_ls_hydrogen_treatment none
_refine_ls_matrix_type full
_refine_ls_number_parameters 19
_refine_ls_number_reflns 344
_refine_ls_number_restraints 0
_refine_ls_restrained_S_all 1.242
_refine_ls_R_factor_all 0.0697
_refine_ls_R_factor_gt 0.0638
_refine_ls_shift/su_max 0.005
_refine_ls_shift/su_mean 0.002
_refine_ls_structure_factor_coef Fsqd
_refine_ls_weighting_details 'calc w=1/[\s^2^(Fo^2^)+(0.1579P)^2^+19.6630P] where P=(Fo^2^+2Fc^2^)/3'
_refine_ls_weighting_scheme calc
_refine_ls_wR_factor_gt 0.2641
_refine_ls_wR_factor_ref 0.2684
_reflns_number_gt 309
_reflns_number_total 344
_reflns_threshold_expression >2sigma(I)
_cod_data_source_file ic5024168_si_002.cif
_cod_data_source_block 4
_cod_depositor_comments 'Adding full bibliography for 4342013--4342020.cif.'
_cod_database_code 4342016

loop_
_space_group_symop_id
_space_group_symop_operation_xyz
1 'x, y, z'
2 '-x, -y, z'
3 '-x, y, -z'
4 'x, -y, -z'
5 'z, x, y'
6 'z, -x, -y'
7 '-z, -x, y'
8 '-z, x, -y'
9 'y, z, x'
10 '-y, z, -x'
11 'y, -z, -x'
12 '-y, -z, x'
13 'y, x, -z'
14 '-y, -x, -z'
15 'y, -x, z'
16 '-y, x, z'
17 'x, z, -y'
18 '-x, z, y'
19 '-x, -z, -y'
20 'x, -z, y'
21 'z, y, -x'
22 'z, -y, x'
23 '-z, y, x'
24 '-z, -y, -x'
25 'x+1/2, y+1/2, z+1/2'
26 '-x+1/2, -y+1/2, z+1/2'
27 '-x+1/2, y+1/2, -z+1/2'
28 'x+1/2, -y+1/2, -z+1/2'
29 'z+1/2, x+1/2, y+1/2'
30 'z+1/2, -x+1/2, -y+1/2'
31 '-z+1/2, -x+1/2, y+1/2'
32 '-z+1/2, x+1/2, -y+1/2'
33 'y+1/2, z+1/2, x+1/2'
34 '-y+1/2, z+1/2, -x+1/2'
35 'y+1/2, -z+1/2, -x+1/2'
36 '-y+1/2, -z+1/2, x+1/2'
37 'y+1/2, x+1/2, -z+1/2'
38 '-y+1/2, -x+1/2, -z+1/2'
39 'y+1/2, -x+1/2, z+1/2'
40 '-y+1/2, x+1/2, z+1/2'
41 'x+1/2, z+1/2, -y+1/2'
42 '-x+1/2, z+1/2, y+1/2'
43 '-x+1/2, -z+1/2, -y+1/2'
44 'x+1/2, -z+1/2, y+1/2'
45 'z+1/2, y+1/2, -x+1/2'
46 'z+1/2, -y+1/2, x+1/2'
47 '-z+1/2, y+1/2, x+1/2'
48 '-z+1/2, -y+1/2, -x+1/2'
49 '-x, -y, -z'
50 'x, y, -z'
51 'x, -y, z'
52 '-x, y, z'
53 '-z, -x, -y'
54 '-z, x, y'
55 'z, x, -y'
56 'z, -x, y'
57 '-y, -z, -x'
58 'y, -z, x'
59 '-y, z, x'
60 'y, z, -x'
61 '-y, -x, z'
62 'y, x, z'
63 '-y, x, -z'
64 'y, -x, -z'
65 '-x, -z, y'
66 'x, -z, -y'
67 'x, z, y'
68 '-x, z, -y'
69 '-z, -y, x'
70 '-z, y, -x'
71 'z, -y, -x'
72 'z, y, x'
73 '-x+1/2, -y+1/2, -z+1/2'
74 'x+1/2, y+1/2, -z+1/2'
75 'x+1/2, -y+1/2, z+1/2'
76 '-x+1/2, y+1/2, z+1/2'
77 '-z+1/2, -x+1/2, -y+1/2'
78 '-z+1/2, x+1/2, y+1/2'
79 'z+1/2, x+1/2, -y+1/2'
80 'z+1/2, -x+1/2, y+1/2'
81 '-y+1/2, -z+1/2, -x+1/2'
82 'y+1/2, -z+1/2, x+1/2'
83 '-y+1/2, z+1/2, x+1/2'
84 'y+1/2, z+1/2, -x+1/2'
85 '-y+1/2, -x+1/2, z+1/2'
86 'y+1/2, x+1/2, z+1/2'
87 '-y+1/2, x+1/2, -z+1/2'
88 'y+1/2, -x+1/2, -z+1/2'
89 '-x+1/2, -z+1/2, y+1/2'
90 'x+1/2, -z+1/2, -y+1/2'
91 'x+1/2, z+1/2, y+1/2'
92 '-x+1/2, z+1/2, -y+1/2'
93 '-z+1/2, -y+1/2, x+1/2'
94 '-z+1/2, y+1/2, -x+1/2'
95 'z+1/2, -y+1/2, -x+1/2'
96 'z+1/2, y+1/2, x+1/2'

loop_
_atom_site_label
_atom_site_type_symbol
_atom_site_fract_x
_atom_site_fract_y
_atom_site_fract_z
_atom_site_U_iso_or_equiv
_atom_site_adp_type
_atom_site_occupancy
_atom_site_symmetry_multiplicity
_atom_site_calc_flag
_atom_site_refinement_flags
_atom_site_disorder_group
Br1 Br 0.5000 0.5000 0.71469(14) 0.0380(9) Uani 1 8 d S .
Cu1 Cu 0.39446(13) 0.39446(13) 0.60554(13) 0.0473(11) Uani 0.65 6 d SP .
N1 N 0.3057(5) 0.3057(5) 0.6943(5) 0.038(3) Uani 1 6 d S .
C1 C 0.277(2) 0.2150(16) 0.6428(13) 0.119(14) Uani 0.50 1 d P 3

loop_
_atom_site_aniso_label
_atom_site_aniso_U_11
_atom_site_aniso_U_22
_atom_site_aniso_U_33
_atom_site_aniso_U_23
_atom_site_aniso_U_13
_atom_site_aniso_U_12
Br1 0.0372(9) 0.0372(9) 0.0397(11) 0.000 0.000 0.000
Cu1 0.0473(11) 0.0473(11) 0.0473(11) 0.0060(7) 0.0060(7) -0.0060(7)
N1 0.038(3) 0.038(3) 0.038(3) 0.005(3) 0.005(3) -0.005(3)
C1 0.19(3) 0.103(17) 0.065(10) -0.036(11) 0.063(14) -0.10(2)

loop_
_atom_type_symbol
_atom_type_description
_atom_type_scat_dispersion_real
_atom_type_scat_dispersion_imag
_atom_type_scat_source
C C 0.0033 0.0016 'International Tables Vol C Tables 4.2.6.8 and 6.1.1.4'
Br Br -0.2901 2.4595 'International Tables Vol C Tables 4.2.6.8 and 6.1.1.4'
Cu Cu 0.3201 1.2651 'International Tables Vol C Tables 4.2.6.8 and 6.1.1.4'
N N 0.0061 0.0033 'International Tables Vol C Tables 4.2.6.8 and 6.1.1.4'

loop_
_geom_angle_atom_site_label_1
_geom_angle_atom_site_label_2
_geom_angle_atom_site_label_3
_geom_angle
_geom_angle_site_symmetry_1
_geom_angle_site_symmetry_3
Cu1 Br1 Cu1 107.65(14) . 2_665
Cu1 Br1 Cu1 69.61(7) 51_565 2_665
Cu1 Br1 Cu1 69.61(7) 52_655 2_665
Cu1 Br1 Cu1 69.61(7) . 51_565
Cu1 Br1 Cu1 69.61(7) . 52_655
Cu1 Br1 Cu1 107.65(14) 51_565 52_655
Br1 Cu1 Br1 110.37(7) . 57_666
Br1 Cu1 Br1 110.37(7) 57_666 53_666
Br1 Cu1 Br1 110.37(7) . 53_666
Br1 Cu1 Cu1 126.18(7) . 50_556
Br1 Cu1 Cu1 126.18(7) 53_666 52_655
Br1 Cu1 Cu1 55.20(4) 53_666 51_565
Br1 Cu1 Cu1 126.18(7) 57_666 51_565
Br1 Cu1 Cu1 55.20(4) . 51_565
Br1 Cu1 Cu1 55.20(4) 57_666 52_655
Br1 Cu1 Cu1 55.20(4) 53_666 50_556
Br1 Cu1 Cu1 55.20(4) 57_666 50_556
Br1 Cu1 Cu1 55.20(4) . 52_655
Cu1 Cu1 Cu1 90.0 51_565 50_556
Cu1 Cu1 Cu1 90.0 52_655 50_556
Cu1 Cu1 Cu1 90.0 52_655 51_565
N1 Cu1 Br1 108.56(7) . 53_666
N1 Cu1 Br1 108.56(7) . 57_666
N1 Cu1 Br1 108.56(7) . .
N1 Cu1 Cu1 125.265(1) . 50_556
N1 Cu1 Cu1 125.3 . 51_565
N1 Cu1 Cu1 125.3 . 52_655
C1 N1 Cu1 111.2(8) 66_566 .
C1 N1 Cu1 111.2(8) . .
C1 N1 Cu1 111.2(8) 62 .
C1 N1 Cu1 111.2(8) 70_656 .
C1 N1 Cu1 111.2(8) 8_656 .
C1 N1 Cu1 111.2(8) 11_566 .
C1 N1 C1 107.7(8) 66_566 70_656
C1 N1 C1 63(2) . 70_656
C1 N1 C1 136.8(17) 11_566 70_656
C1 N1 C1 48(2) 8_656 70_656
C1 N1 C1 107.7(8) 62 70_656
C1 N1 C1 107.7(8) . 11_566
C1 N1 C1 63(2) 62 11_566
C1 N1 C1 136.8(17) . 66_566
C1 N1 C1 107.7(8) 62 66_566
C1 N1 C1 48(2) 62 .
C1 N1 C1 107.7(8) 11_566 8_656
C1 N1 C1 63(2) 66_566 8_656
C1 N1 C1 107.7(8) . 8_656
C1 N1 C1 48(2) 66_566 11_566
C1 N1 C1 136.8(17) 62 8_656
N1 C1 C1 58.4(11) . 70_656
N1 C1 C1 110.5(8) . 42_545
C1 C1 N1 66.1(12) 62 .
C1 C1 C1 83.7(19) 70_656 42_545
C1 C1 C1 96.3(19) 62 42_545
C1 C1 C1 120.000(8) 62 70_656

loop_
_geom_bond_atom_site_label_1
_geom_bond_atom_site_label_2
_geom_bond_distance
_geom_bond_site_symmetry_2
Br1 Cu1 2.4923(16) 2_665
Br1 Cu1 2.4923(16) 52_655
Br1 Cu1 2.4923(16) .
Br1 Cu1 2.4923(16) 51_565
Cu1 Br1 2.4923(16) 57_666
Cu1 Br1 2.4923(16) 53_666
Cu1 Cu1 2.845(4) 51_565
Cu1 Cu1 2.845(4) 50_556
Cu1 Cu1 2.845(4) 52_655
Cu1 N1 2.072(13) .
N1 C1 1.458(19) 11_566
N1 C1 1.458(19) 8_656
N1 C1 1.458(19) 70_656
N1 C1 1.458(19) 62
N1 C1 1.458(19) .
N1 C1 1.458(19) 66_566
C1 C1 1.56(3) 42_545
C1 C1 1.53(5) 70_656
C1 C1 1.18(6) 62

loop_
_platon_squeeze_void_nr
_platon_squeeze_void_average_x
_platon_squeeze_void_average_y
_platon_squeeze_void_average_z
_platon_squeeze_void_volume
_platon_squeeze_void_count_electrons
_platon_squeeze_void_content
1 -0.091 -0.048 0.458 1006 520 ' '
